data_4501551
loop_
_publ_author_name
'Dai, Fangna'
'Cui, Peipei'
'Ye, Fei'
'Sun, Daofeng'

_publ_section_title
;
 An Open Neodymium&#x2212;Organic Framework with the NbO Structure Type
 Based on Binuclear SBU Involved In Situ Generated Formate
;
_journal_issue 4
_journal_name_full 'Crystal Growth &amp; Design'
_journal_page_first 1474
_journal_paper_doi 10.1021/cg1000914
_journal_volume 10
_journal_year 2010
_chemical_formula_sum 'C15 H17 I3 N3 Nd O8'
_chemical_formula_weight 892.26
_chemical_name_systematic
;
 ?
;
_space_group_IT_number 148
_symmetry_cell_setting rhombohedral
_symmetry_space_group_name_Hall '-R 3'
_symmetry_space_group_name_H-M 'R -3 :H'
_atom_sites_solution_hydrogens geom
_atom_sites_solution_primary direct
_atom_sites_solution_secondary difmap
_audit_creation_method SHELXL-97
_cell_angle_alpha 90.00
_cell_angle_beta 90.00
_cell_angle_gamma 120.00
_cell_formula_units_Z 18
_cell_length_a 36.405(3)
_cell_length_b 36.405(3)
_cell_length_c 11.6941(17)
_cell_measurement_temperature 298(2)
_cell_volume 13422(3)
_computing_structure_refinement 'SHELXL-97 (Sheldrick, 1997)'
_diffrn_ambient_temperature 298(2)
_diffrn_measured_fraction_theta_full 0.992
_diffrn_measured_fraction_theta_max 0.992
_diffrn_radiation_monochromator graphite
_diffrn_radiation_source 'fine-focus sealed tube'
_diffrn_radiation_type MoK\a
_diffrn_radiation_wavelength 0.71073
_diffrn_reflns_av_R_equivalents 0.0324
_diffrn_reflns_av_sigmaI/netI 0.0314
_diffrn_reflns_limit_h_max 47
_diffrn_reflns_limit_h_min -39
_diffrn_reflns_limit_k_max 41
_diffrn_reflns_limit_k_min -47
_diffrn_reflns_limit_l_max 15
_diffrn_reflns_limit_l_min -13
_diffrn_reflns_number 26035
_diffrn_reflns_theta_full 27.54
_diffrn_reflns_theta_max 27.54
_diffrn_reflns_theta_min 1.12
_exptl_absorpt_coefficient_mu 4.880
_exptl_absorpt_correction_T_max 0.6411
_exptl_absorpt_correction_T_min 0.3750
_exptl_absorpt_correction_type multi-scan
_exptl_crystal_colour aubergine
_exptl_crystal_density_diffrn 1.987
_exptl_crystal_density_method 'not measured'
_exptl_crystal_description prism
_exptl_crystal_F_000 7398
_exptl_crystal_size_max 0.25
_exptl_crystal_size_mid 0.10
_exptl_crystal_size_min 0.10
_refine_diff_density_max 3.206
_refine_diff_density_min -1.907
_refine_diff_density_rms 0.174
_refine_ls_extinction_method none
_refine_ls_goodness_of_fit_ref 0.721
_refine_ls_hydrogen_treatment mixed
_refine_ls_matrix_type full
_refine_ls_number_parameters 266
_refine_ls_number_reflns 6823
_refine_ls_number_restraints 0
_refine_ls_restrained_S_all 0.721
_refine_ls_R_factor_all 0.0550
_refine_ls_R_factor_gt 0.0418
_refine_ls_shift/su_max 0.039
_refine_ls_shift/su_mean 0.002
_refine_ls_structure_factor_coef Fsqd
_refine_ls_weighting_details 'calc w=1/[\s^2^(Fo^2^)+(0.1035P)^2^+399.9417P] where P=(Fo^2^+2Fc^2^)/3'
_refine_ls_weighting_scheme calc
_refine_ls_wR_factor_gt 0.1182
_refine_ls_wR_factor_ref 0.1303
_reflns_number_gt 5193
_reflns_number_total 6823
_reflns_threshold_expression >2sigma(I)
_cod_data_source_file cg1000914_si_002.cif
_cod_data_source_block squeezed
_cod_original_cell_volume 13422(2)
_cod_original_sg_symbol_H-M R-3
_cod_database_code 4501551

loop_
_symmetry_equiv_pos_as_xyz
'x, y, z'
'-y, x-y, z'
'-x+y, -x, z'
'x+2/3, y+1/3, z+1/3'
'-y+2/3, x-y+1/3, z+1/3'
'-x+y+2/3, -x+1/3, z+1/3'
'x+1/3, y+2/3, z+2/3'
'-y+1/3, x-y+2/3, z+2/3'
'-x+y+1/3, -x+2/3, z+2/3'
'-x, -y, -z'
'y, -x+y, -z'
'x-y, x, -z'
'-x+2/3, -y+1/3, -z+1/3'
'y+2/3, -x+y+1/3, -z+1/3'
'x-y+2/3, x+1/3, -z+1/3'
'-x+1/3, -y+2/3, -z+2/3'
'y+1/3, -x+y+2/3, -z+2/3'
'x-y+1/3, x+2/3, -z+2/3'

loop_
_atom_site_label
_atom_site_type_symbol
_atom_site_fract_x
_atom_site_fract_y
_atom_site_fract_z
_atom_site_U_iso_or_equiv
_atom_site_adp_type
_atom_site_occupancy
_atom_site_symmetry_multiplicity
_atom_site_calc_flag
_atom_site_refinement_flags
Nd Nd 0.379749(10) 0.150128(9) 0.67452(3) 0.02815(10) Uani 1 1 d .
O1 O 0.41035(14) 0.22531(13) 0.6281(4) 0.0373(9) Uani 1 1 d .
O2 O 0.35891(14) 0.24214(13) 0.6404(4) 0.0383(10) Uani 1 1 d .
O3 O 0.44765(17) 0.40479(18) 0.8082(4) 0.0532(13) Uani 1 1 d .
O4 O 0.51153(17) 0.41403(18) 0.8153(5) 0.0569(13) Uani 1 1 d .
O5 O 0.34087(14) 0.17405(14) 0.7890(4) 0.0365(9) Uani 1 1 d .
O6 O 0.2985(2) 0.1904(2) 0.8774(4) 0.0625(16) Uani 1 1 d .
O7 O 0.45040(18) 0.17403(19) 0.5969(6) 0.0610(15) Uani 1 1 d .
O8 O 0.38210(19) 0.08633(16) 0.6075(5) 0.0545(13) Uani 1 1 d .
C1 C 0.3960(2) 0.24983(18) 0.6250(5) 0.0341(12) Uani 1 1 d .
C2 C 0.42651(19) 0.29673(17) 0.5988(5) 0.0320(12) Uani 1 1 d .
C3 C 0.4420(2) 0.32539(19) 0.6890(5) 0.0352(13) Uani 1 1 d .
C4 C 0.4643(2) 0.3686(2) 0.6688(5) 0.0380(13) Uani 1 1 d .
C5 C 0.4758(2) 0.3987(2) 0.7704(5) 0.0408(14) Uani 1 1 d .
C6 C 0.4719(2) 0.38279(17) 0.5557(5) 0.0352(13) Uani 1 1 d .
C7 C 0.4582(2) 0.35535(19) 0.4606(5) 0.0364(13) Uani 1 1 d .
C8 C 0.4357(2) 0.31185(18) 0.4869(5) 0.0338(12) Uani 1 1 d .
C9 C 0.3275(3) 0.1823(3) 0.8769(6) 0.0498(18) Uani 1 1 d .
C10 C 0.4696(5) 0.1996(6) 0.5213(15) 0.127(5) Uani 1 1 d .
H10A H 0.4553 0.2116 0.4856 0.153 Uiso 1 1 calc R
C12 C 0.5283(7) 0.1844(12) 0.537(3) 0.28(2) Uani 1 1 d .
H12A H 0.5128 0.1694 0.6037 0.423 Uiso 1 1 calc R
H12B H 0.5574 0.2032 0.5567 0.423 Uiso 1 1 calc R
H12C H 0.5266 0.1645 0.4803 0.423 Uiso 1 1 calc R
C13 C 0.3530(3) 0.0512(2) 0.5800(8) 0.0561(19) Uani 1 1 d .
H13A H 0.3261 0.0479 0.5724 0.067 Uiso 1 1 calc R
C14 C 0.3970(3) 0.0198(3) 0.5686(11) 0.084(3) Uani 1 1 d .
H14A H 0.4187 0.0486 0.5831 0.126 Uiso 1 1 calc R
H14B H 0.4029 0.0103 0.4982 0.126 Uiso 1 1 calc R
H14C H 0.3963 0.0020 0.6302 0.126 Uiso 1 1 calc R
C15 C 0.3205(4) -0.0229(3) 0.5390(14) 0.105(5) Uani 1 1 d .
H15A H 0.2957 -0.0202 0.5354 0.157 Uiso 1 1 calc R
H15B H 0.3175 -0.0421 0.5995 0.157 Uiso 1 1 calc R
H15C H 0.3241 -0.0338 0.4676 0.157 Uiso 1 1 calc R
N1 N 0.4658(2) 0.36964(19) 0.3514(5) 0.0552(17) Uani 1 1 d .
N2 N 0.5077(5) 0.2120(9) 0.4850(19) 0.217(11) Uani 1 1 d .
N3 N 0.3569(2) 0.0178(2) 0.5604(6) 0.0598(17) Uani 1 1 d .
I1 I 0.43314(2) 0.301774(19) 0.85706(5) 0.0748(2) Uani 1 1 d .
I2 I 0.50462(2) 0.448183(14) 0.52474(4) 0.05928(17) Uani 1 1 d .
I3 I 0.41440(2) 0.267754(16) 0.35297(4) 0.0681(2) Uani 1 1 d .
C11 C 0.5365(6) 0.2435(6) 0.3678(16) 0.144(6) Uiso 1 1 d .
H11A H 0.5244 0.2604 0.3436 0.216 Uiso 1 1 calc R
H11B H 0.5353 0.2256 0.3060 0.216 Uiso 1 1 calc R
H11C H 0.5655 0.2618 0.3898 0.216 Uiso 1 1 calc R

loop_
_atom_site_aniso_label
_atom_site_aniso_U_11
_atom_site_aniso_U_22
_atom_site_aniso_U_33
_atom_site_aniso_U_23
_atom_site_aniso_U_13
_atom_site_aniso_U_12
Nd 0.03522(18) 0.02674(16) 0.02833(17) 0.00203(11) 0.00203(11) 0.01986(13)
O1 0.043(2) 0.026(2) 0.046(2) 0.0023(17) 0.0038(19) 0.0195(18)
O2 0.038(2) 0.029(2) 0.052(3) -0.0006(18) -0.0004(19) 0.0188(18)
O3 0.052(3) 0.059(3) 0.049(3) -0.021(2) -0.007(2) 0.028(3)
O4 0.047(3) 0.059(3) 0.056(3) -0.019(3) -0.013(2) 0.019(3)
O5 0.045(2) 0.038(2) 0.037(2) 0.0005(18) 0.0023(18) 0.028(2)
O6 0.084(4) 0.115(5) 0.031(2) -0.010(3) -0.002(2) 0.081(4)
O7 0.049(3) 0.058(3) 0.080(4) 0.005(3) 0.024(3) 0.029(3)
O8 0.069(3) 0.038(3) 0.069(3) -0.004(2) 0.002(3) 0.035(3)
C1 0.041(3) 0.022(3) 0.036(3) 0.000(2) -0.005(2) 0.014(2)
C2 0.032(3) 0.022(3) 0.039(3) 0.003(2) 0.004(2) 0.012(2)
C3 0.045(3) 0.028(3) 0.028(3) 0.000(2) 0.001(2) 0.015(3)
C4 0.044(3) 0.031(3) 0.037(3) -0.003(2) -0.001(3) 0.017(3)
C5 0.053(4) 0.030(3) 0.032(3) 0.001(2) 0.004(3) 0.015(3)
C6 0.047(3) 0.021(3) 0.033(3) 0.003(2) 0.006(3) 0.013(2)
C7 0.049(4) 0.032(3) 0.030(3) 0.003(2) 0.004(3) 0.021(3)
C8 0.044(3) 0.026(3) 0.027(3) -0.002(2) 0.004(2) 0.015(2)
C9 0.070(5) 0.077(5) 0.030(3) 0.001(3) 0.000(3) 0.057(5)
C10 0.106(11) 0.137(14) 0.140(14) 0.013(11) 0.037(10) 0.062(11)
C12 0.082(14) 0.40(5) 0.31(4) -0.04(4) 0.016(19) 0.08(2)
C13 0.049(4) 0.045(4) 0.079(6) -0.011(4) -0.007(4) 0.027(4)
C14 0.075(6) 0.069(6) 0.127(10) -0.029(6) -0.012(6) 0.049(6)
C15 0.087(8) 0.060(6) 0.167(13) -0.052(7) -0.018(8) 0.036(6)
N1 0.092(5) 0.036(3) 0.032(3) 0.008(2) 0.011(3) 0.027(3)
N2 0.091(11) 0.33(3) 0.187(18) 0.018(18) 0.055(11) 0.068(15)
N3 0.068(4) 0.045(3) 0.073(5) -0.012(3) -0.002(4) 0.034(3)
I1 0.1101(5) 0.0512(3) 0.0374(3) 0.0060(2) -0.0027(3) 0.0211(3)
I2 0.0858(4) 0.0253(2) 0.0454(3) 0.00333(17) 0.0096(2) 0.0118(2)
I3 0.1169(5) 0.0367(3) 0.0353(3) -0.00816(18) -0.0006(3) 0.0268(3)

loop_
_atom_type_symbol
_atom_type_description
_atom_type_scat_dispersion_real
_atom_type_scat_dispersion_imag
_atom_type_scat_source
C C 0.0033 0.0016 'International Tables Vol C Tables 4.2.6.8 and 6.1.1.4'
H H 0.0000 0.0000 'International Tables Vol C Tables 4.2.6.8 and 6.1.1.4'
N N 0.0061 0.0033 'International Tables Vol C Tables 4.2.6.8 and 6.1.1.4'
O O 0.0106 0.0060 'International Tables Vol C Tables 4.2.6.8 and 6.1.1.4'
I I -0.4742 1.8119 'International Tables Vol C Tables 4.2.6.8 and 6.1.1.4'
Nd Nd -0.1943 3.0179 'International Tables Vol C Tables 4.2.6.8 and 6.1.1.4'

loop_
_geom_angle_atom_site_label_1
_geom_angle_atom_site_label_2
_geom_angle_atom_site_label_3
_geom_angle
_geom_angle_site_symmetry_1
_geom_angle_site_symmetry_3
O5 Nd O2 72.54(15) . 13_556
O5 Nd O7 141.61(18) . .
O2 Nd O7 145.84(17) 13_556 .
O5 Nd O1 74.91(15) . .
O2 Nd O1 134.04(14) 13_556 .
O7 Nd O1 73.10(17) . .
O5 Nd O8 144.36(17) . .
O2 Nd O8 74.30(17) 13_556 .
O7 Nd O8 72.20(19) . .
O1 Nd O8 139.86(17) . .
O5 Nd O3 79.77(17) . 18_546
O2 Nd O3 73.12(17) 13_556 18_546
O7 Nd O3 106.1(2) . 18_546
O1 Nd O3 130.89(17) . 18_546
O8 Nd O3 78.48(19) . 18_546
O5 Nd O6 119.40(15) . 13_556
O2 Nd O6 87.06(19) 13_556 13_556
O7 Nd O6 76.0(2) . 13_556
O1 Nd O6 81.54(19) . 13_556
O8 Nd O6 71.06(19) . 13_556
O3 Nd O6 147.2(2) 18_546 13_556
O5 Nd O4 81.43(17) . 18_546
O2 Nd O4 121.06(17) 13_556 18_546
O7 Nd O4 74.9(2) . 18_546
O1 Nd O4 84.36(16) . 18_546
O8 Nd O4 105.23(18) . 18_546
O3 Nd O4 50.39(17) 18_546 18_546
O6 Nd O4 150.3(2) 13_556 18_546
O5 Nd O5 70.43(16) . 13_556
O2 Nd O5 67.63(14) 13_556 13_556
O7 Nd O5 117.34(19) . 13_556
O1 Nd O5 71.41(14) . 13_556
O8 Nd O5 108.14(16) . 13_556
O3 Nd O5 136.07(16) 18_546 13_556
O6 Nd O5 49.15(14) 13_556 13_556
O4 Nd O5 146.57(15) 18_546 13_556
O5 Nd C5 82.03(16) . 18_546
O2 Nd C5 97.68(19) 13_556 18_546
O7 Nd C5 88.8(2) . 18_546
O1 Nd C5 108.98(18) . 18_546
O8 Nd C5 89.84(19) . 18_546
O3 Nd C5 25.09(19) 18_546 18_546
O6 Nd C5 158.37(17) 13_556 18_546
O4 Nd C5 25.52(18) 18_546 18_546
O5 Nd C5 151.49(16) 13_556 18_546
O5 Nd C9 95.05(17) . 13_556
O2 Nd C9 76.2(2) 13_556 13_556
O7 Nd C9 96.8(2) . 13_556
O1 Nd C9 75.3(2) . 13_556
O8 Nd C9 89.4(2) . 13_556
O3 Nd C9 149.1(2) 18_546 13_556
O6 Nd C9 24.45(17) 13_556 13_556
O4 Nd C9 159.5(2) 18_546 13_556
O5 Nd C9 24.70(16) 13_556 13_556
C5 Nd C9 173.8(2) 18_546 13_556
C1 O1 Nd 133.8(4) . .
C1 O2 Nd 141.3(4) . 13_556
C5 O3 Nd 96.2(4) . 17_556
C5 O4 Nd 89.4(4) . 17_556
C9 O5 Nd 157.6(4) . .
C9 O5 Nd 92.4(4) . 13_556
Nd O5 Nd 109.57(16) . 13_556
C9 O6 Nd 95.1(4) . 13_556
C10 O7 Nd 129.9(9) . .
C13 O8 Nd 129.8(5) . .
O1 C1 O2 129.3(6) . .
O1 C1 C2 118.4(6) . .
O2 C1 C2 112.4(5) . .
C3 C2 C8 119.3(5) . .
C3 C2 C1 118.8(5) . .
C8 C2 C1 121.6(5) . .
C4 C3 C2 120.7(6) . .
C4 C3 I1 120.5(4) . .
C2 C3 I1 118.7(4) . .
C3 C4 C6 118.5(6) . .
C3 C4 C5 118.5(6) . .
C6 C4 C5 122.7(5) . .
O3 C5 O4 122.9(6) . .
O3 C5 C4 117.0(6) . .
O4 C5 C4 119.9(6) . .
O3 C5 Nd 58.7(3) . 17_556
O4 C5 Nd 65.1(4) . 17_556
C4 C5 Nd 166.1(4) . 17_556
C4 C6 C7 123.5(5) . .
C4 C6 I2 118.6(4) . .
C7 C6 I2 117.9(4) . .
N1 C7 C8 122.1(6) . .
N1 C7 C6 122.7(6) . .
C8 C7 C6 115.3(5) . .
C7 C8 C2 122.6(5) . .
C7 C8 I3 119.0(4) . .
C2 C8 I3 118.4(4) . .
O6 C9 O5 123.4(6) . .
O6 C9 Nd 60.5(4) . 13_556
O5 C9 Nd 62.9(3) . 13_556
O7 C10 N2 127(2) . .
O8 C13 N3 125.0(8) . .
C10 N2 C12 114(2) . .
C10 N2 C11 132(2) . .
C12 N2 C11 112.5(16) . .
C13 N3 C15 121.0(8) . .
C13 N3 C14 121.5(8) . .
C15 N3 C14 117.4(8) . .

loop_
_geom_bond_atom_site_label_1
_geom_bond_atom_site_label_2
_geom_bond_distance
_geom_bond_site_symmetry_2
Nd O5 2.406(4) .
Nd O2 2.428(4) 13_556
Nd O7 2.441(5) .
Nd O1 2.445(4) .
Nd O8 2.493(5) .
Nd O3 2.485(5) 18_546
Nd O6 2.583(5) 13_556
Nd O4 2.623(6) 18_546
Nd O5 2.635(4) 13_556
Nd C5 2.891(6) 18_546
Nd C9 2.956(7) 13_556
O1 C1 1.241(7) .
O2 C1 1.246(8) .
O2 Nd 2.428(4) 13_556
O3 C5 1.234(9) .
O3 Nd 2.485(5) 17_556
O4 C5 1.246(9) .
O4 Nd 2.623(6) 17_556
O5 C9 1.236(8) .
O5 Nd 2.635(4) 13_556
O6 C9 1.229(8) .
O6 Nd 2.583(5) 13_556
O7 C10 1.220(17) .
O8 C13 1.229(9) .
C1 C2 1.532(8) .
C2 C3 1.390(8) .
C2 C8 1.395(8) .
C3 C4 1.384(9) .
C3 I1 2.104(6) .
C4 C6 1.396(9) .
C4 C5 1.526(9) .
C5 Nd 2.891(6) 17_556
C6 C7 1.409(8) .
C6 I2 2.093(5) .
C7 N1 1.354(8) .
C7 C8 1.406(8) .
C8 I3 2.094(6) .
C9 Nd 2.956(7) 13_556
C10 N2 1.299(19) .
C12 N2 1.64(4) .
C13 N3 1.314(10) .
C14 N3 1.426(12) .
C15 N3 1.432(12) .
N2 C11 1.76(3) .
